data_1011242
loop_
_publ_author_name
'Hendricks, S B'
'Jefferson, M E'
'Mosley, V M'

_publ_section_title
;
The Crystal Structures of Some Natural and Synthetic Apatite-Like
Substances
;
_journal_coden_ASTM ZEKGAX
_journal_name_full
;
Zeitschrift fuer Kristallographie, Kristallgeometrie, Kristallphysik,
Kristallchemie (-144,1977)
;
_journal_page_first 352
_journal_page_last 369
_journal_volume 81
_journal_year 1932
_chemical_compound_source synthetic
_chemical_formula_structural 'Ca5 (P O4)3 (O H)'
_chemical_formula_sum 'Ca5 H O13 P3'
_chemical_name_mineral Hydroxylapatite
_chemical_name_systematic 'Pentacalcium tris(phosphate) hydroxide'
_space_group_IT_number 176
_symmetry_cell_setting hexagonal
_symmetry_Int_Tables_number 176
_symmetry_space_group_name_Hall '-P 6c'
_symmetry_space_group_name_H-M 'P 63/m'
_cell_angle_alpha 90
_cell_angle_beta 90
_cell_angle_gamma 120
_cell_formula_units_Z 2
_cell_length_a 9.40(3)
_cell_length_b 9.40(3)
_cell_length_c 6.93(3)
_cell_volume 530.3
_exptl_crystal_density_meas 3.08
_cod_original_formula_sum 'H Ca5 O13 P3'
_cod_database_code 1011242
_cod_depositor_comments
;
 Removing dummy H atoms since the hydrogen atoms they represent are already
 marked using the _atom_site_attached_hydrogens data item.

 Antanas Vaitkus,
 2017-09-11
;

loop_
_symmetry_equiv_pos_as_xyz
x,y,z
-y,x-y,z
y-x,-x,z
-x,-y,1/2+z
y,y-x,1/2+z
x-y,x,1/2+z
-x,-y,-z
y,y-x,-z
x-y,x,-z
x,y,1/2-z
-y,x-y,1/2-z
y-x,-x,1/2-z

loop_
_atom_site_label
_atom_site_type_symbol
_atom_site_symmetry_multiplicity
_atom_site_Wyckoff_symbol
_atom_site_fract_x
_atom_site_fract_y
_atom_site_fract_z
_atom_site_occupancy
_atom_site_attached_hydrogens
_atom_site_calc_flag
Ca1 Ca2+ 4 f 0.3333 0.6667 0. 1. 0 d
Ca2 Ca2+ 6 h 0.25 0. 0.25 1. 0 d
P1 P5+ 6 h 0.417 0.361 0.25 1. 0 d
O1 O2- 6 h 0.333 0.5 0.25 1. 0 d
O2 O2- 6 h 0.6 0.467 0.25 1. 0 d
O3 O2- 12 i 0.333 0.25 0.063 1. 0 d
O4 O2- 2 a 0. 0. 0.25 1. 1 d

loop_
_atom_type_symbol
_atom_type_oxidation_number
Ca2+ 2.000
P5+ 5.000
O2- -2.000
